data_4089096
loop_
_publ_author_name
'Belyaev, Andrey'
'Dau, Thuy Minh'
'J\"anis, Janne'
'Grachova, Elena V.'
'Tunik, Sergey P.'
'Koshevoy, Igor O.'

_publ_section_title
;
 Low-Nuclearity Alkynyl d10Clusters Supported by Chelating Multidentate
 Phosphines
;
_journal_issue 21
_journal_name_full Organometallics
_journal_page_first 3763
_journal_paper_doi 10.1021/acs.organomet.6b00701
_journal_volume 35
_journal_year 2016
_chemical_formula_moiety 'C69 H53 Au Cu O P4, F6 P'
_chemical_formula_sum 'C69 H53 Au Cu F6 O P5'
_chemical_formula_weight 1427.47
_space_group_crystal_system orthorhombic
_space_group_IT_number 61
_space_group_name_Hall '-P 2ac 2ab'
_space_group_name_H-M_alt 'P b c a'
_atom_sites_solution_hydrogens geom
_audit_creation_method SHELXL-2014/7
_cell_angle_alpha 90
_cell_angle_beta 90
_cell_angle_gamma 90
_cell_formula_units_Z 8
_cell_length_a 21.974(9)
_cell_length_b 20.503(10)
_cell_length_c 26.600(11)
_cell_measurement_reflns_used 9729
_cell_measurement_temperature 120(2)
_cell_measurement_theta_max 29.33
_cell_measurement_theta_min 2.41
_cell_volume 11984(9)
_computing_cell_refinement 'SAINT (Bruker AXS, 2009)'
_computing_data_collection 'APEX2 (Bruker AXS, 2010)'
_computing_data_reduction 'SAINT (Bruker AXS, 2009)'
_computing_molecular_graphics 'Diamond v.4.03 (Brandenburg, 2014)'
_computing_publication_material 'SHELXL-2014 (Sheldrick, 2014)'
_computing_structure_refinement 'SHELXL-2014/7 (Sheldrick, 2014)'
_computing_structure_solution 'SHELXS-2014 (Sheldrick, 2014)'
_diffrn_ambient_temperature 120(2)
_diffrn_detector_area_resol_mean 16
_diffrn_measured_fraction_theta_full 0.999
_diffrn_measured_fraction_theta_max 0.999
_diffrn_measurement_device '62mm x 62mm CCD camera on \k-goniostat'
_diffrn_measurement_device_type 'Bruker KAPPA APEX II DUO CCD'
_diffrn_measurement_method '\f scans and \w scans with \k offset'
_diffrn_radiation_monochromator 'curved graphite crystal'
_diffrn_radiation_type MoK\a
_diffrn_radiation_wavelength 0.71073
_diffrn_reflns_av_R_equivalents 0.0672
_diffrn_reflns_av_unetI/netI 0.0419
_diffrn_reflns_Laue_measured_fraction_full 0.999
_diffrn_reflns_Laue_measured_fraction_max 0.999
_diffrn_reflns_limit_h_max 27
_diffrn_reflns_limit_h_min -27
_diffrn_reflns_limit_k_max 25
_diffrn_reflns_limit_k_min -18
_diffrn_reflns_limit_l_max 21
_diffrn_reflns_limit_l_min -32
_diffrn_reflns_number 69842
_diffrn_reflns_point_group_measured_fraction_full 0.999
_diffrn_reflns_point_group_measured_fraction_max 0.999
_diffrn_reflns_theta_full 25.242
_diffrn_reflns_theta_max 26.000
_diffrn_reflns_theta_min 1.790
_exptl_absorpt_coefficient_mu 2.997
_exptl_absorpt_correction_T_max 0.816
_exptl_absorpt_correction_T_min 0.686
_exptl_absorpt_correction_type multi-scan
_exptl_absorpt_process_details 'SADABS (Sheldrick, 2008)'
_exptl_crystal_colour yellow
_exptl_crystal_density_diffrn 1.582
_exptl_crystal_description block
_exptl_crystal_F_000 5696
_exptl_crystal_size_max 0.129
_exptl_crystal_size_mid 0.123
_exptl_crystal_size_min 0.068
_refine_diff_density_max 2.025
_refine_diff_density_min -1.560
_refine_diff_density_rms 0.109
_refine_ls_extinction_method none
_refine_ls_goodness_of_fit_ref 1.029
_refine_ls_hydrogen_treatment constr
_refine_ls_matrix_type full
_refine_ls_number_parameters 748
_refine_ls_number_reflns 11772
_refine_ls_number_restraints 0
_refine_ls_restrained_S_all 1.029
_refine_ls_R_factor_all 0.0675
_refine_ls_R_factor_gt 0.0437
_refine_ls_shift/su_max 0.001
_refine_ls_shift/su_mean 0.000
_refine_ls_structure_factor_coef Fsqd
_refine_ls_weighting_details 'w=1/[\s^2^(Fo^2^)+(0.0254P)^2^+52.9060P] where P=(Fo^2^+2Fc^2^)/3'
_refine_ls_weighting_scheme calc
_refine_ls_wR_factor_gt 0.0812
_refine_ls_wR_factor_ref 0.0892
_reflns_Friedel_coverage 0.000
_reflns_number_gt 8781
_reflns_number_total 11772
_reflns_threshold_expression 'I > 2\s(I)'
_cod_data_source_file om6b00701_si_002.cif
_cod_data_source_block 10
_cod_database_code 4089096
_shelx_shelxl_version_number 2014/7
_shelx_space_group_comment
;
The symmetry employed for this shelxl refinement is uniquely defined
by the following loop, which should always be used as a source of
symmetry information in preference to the above space-group names.
They are only intended as comments.
;
_shelx_estimated_absorpt_t_min 0.698
_shelx_estimated_absorpt_t_max 0.822

loop_
_space_group_symop_operation_xyz
'x, y, z'
'x+1/2, -y+1/2, -z'
'-x, y+1/2, -z+1/2'
'-x+1/2, -y, z+1/2'
'-x, -y, -z'
'-x-1/2, y-1/2, z'
'x, -y-1/2, z-1/2'
'x-1/2, y, -z-1/2'

loop_
_atom_site_label
_atom_site_type_symbol
_atom_site_fract_x
_atom_site_fract_y
_atom_site_fract_z
_atom_site_U_iso_or_equiv
_atom_site_adp_type
_atom_site_occupancy
_atom_site_site_symmetry_order
_atom_site_calc_flag
_atom_site_refinement_flags_posn
_atom_site_refinement_flags_adp
C1 C 0.4989(2) 0.7764(2) 0.24893(18) 0.0239(10) Uani 1 1 d . .
C2 C 0.4984(2) 0.7972(2) 0.29127(18) 0.0225(10) Uani 1 1 d . .
C3 C 0.4858(2) 0.8199(3) 0.3437(2) 0.0267(12) Uani 1 1 d . .
C4 C 0.5462(3) 0.8274(3) 0.37281(19) 0.0279(12) Uani 1 1 d . .
C5 C 0.5765(3) 0.7734(3) 0.3900(2) 0.0325(13) Uani 1 1 d . .
H5 H 0.5605 0.7312 0.3832 0.039 Uiso 1 1 calc R U
C6 C 0.6303(3) 0.7794(3) 0.4172(2) 0.0408(15) Uani 1 1 d . .
H6 H 0.6508 0.7416 0.4292 0.049 Uiso 1 1 calc R U
C7 C 0.6538(3) 0.8409(4) 0.4268(2) 0.0414(16) Uani 1 1 d . .
H7 H 0.6899 0.8457 0.4461 0.050 Uiso 1 1 calc R U
C8 C 0.6246(3) 0.8952(3) 0.4080(3) 0.0467(17) Uani 1 1 d . .
H8 H 0.6417 0.9372 0.4132 0.056 Uiso 1 1 calc R U
C9 C 0.5706(3) 0.8892(3) 0.3818(2) 0.0404(15) Uani 1 1 d . .
H9 H 0.5502 0.9270 0.3699 0.049 Uiso 1 1 calc R U
C10 C 0.4431(2) 0.7716(2) 0.37026(19) 0.0211(11) Uani 1 1 d . .
C11 C 0.4168(3) 0.7894(3) 0.4157(2) 0.0359(14) Uani 1 1 d . .
H11 H 0.4266 0.8305 0.4302 0.043 Uiso 1 1 calc R U
C12 C 0.3764(3) 0.7483(4) 0.4404(2) 0.0429(17) Uani 1 1 d . .
H12 H 0.3590 0.7614 0.4715 0.052 Uiso 1 1 calc R U
C13 C 0.3616(3) 0.6892(4) 0.4201(2) 0.0479(18) Uani 1 1 d . .
H13 H 0.3337 0.6612 0.4369 0.058 Uiso 1 1 calc R U
C14 C 0.3873(3) 0.6704(3) 0.3752(2) 0.0416(15) Uani 1 1 d . .
H14 H 0.3772 0.6293 0.3611 0.050 Uiso 1 1 calc R U
C15 C 0.4279(3) 0.7112(3) 0.3504(2) 0.0310(13) Uani 1 1 d . .
H15 H 0.4455 0.6976 0.3195 0.037 Uiso 1 1 calc R U
C16 C 0.5343(2) 0.7748(2) 0.05782(17) 0.0157(10) Uani 1 1 d . .
C17 C 0.5087(2) 0.7894(2) 0.01128(18) 0.0206(10) Uani 1 1 d . .
H17 H 0.4738 0.7658 0.0005 0.025 Uiso 1 1 calc R U
C18 C 0.5326(2) 0.8377(2) -0.02008(19) 0.0234(11) Uani 1 1 d . .
H18 H 0.5139 0.8475 -0.0514 0.028 Uiso 1 1 calc R U
C19 C 0.5841(2) 0.8708(2) -0.00435(18) 0.0225(11) Uani 1 1 d . .
H19 H 0.6015 0.9031 -0.0255 0.027 Uiso 1 1 calc R U
C20 C 0.6107(2) 0.8576(2) 0.04213(18) 0.0183(10) Uani 1 1 d . .
H20 H 0.6459 0.8811 0.0522 0.022 Uiso 1 1 calc R U
C21 C 0.5863(2) 0.8100(2) 0.07435(16) 0.0155(9) Uani 1 1 d . .
C22 C 0.5324(2) 0.6340(2) 0.0835(2) 0.0247(12) Uani 1 1 d . .
C23 C 0.5513(3) 0.6157(3) 0.0357(2) 0.0313(13) Uani 1 1 d . .
H23 H 0.5486 0.6459 0.0087 0.038 Uiso 1 1 calc R U
C24 C 0.5740(3) 0.5535(3) 0.0274(3) 0.0434(16) Uani 1 1 d . .
H24 H 0.5868 0.5409 -0.0053 0.052 Uiso 1 1 calc R U
C25 C 0.5780(3) 0.5101(3) 0.0668(3) 0.0528(19) Uani 1 1 d . .
H25 H 0.5933 0.4675 0.0610 0.063 Uiso 1 1 calc R U
C26 C 0.5599(3) 0.5277(3) 0.1145(3) 0.0511(19) Uani 1 1 d . .
H26 H 0.5629 0.4972 0.1413 0.061 Uiso 1 1 calc R U
C27 C 0.5375(3) 0.5898(3) 0.1234(2) 0.0368(15) Uani 1 1 d . .
H27 H 0.5256 0.6023 0.1564 0.044 Uiso 1 1 calc R U
C28 C 0.4191(2) 0.7029(2) 0.07364(17) 0.0194(10) Uani 1 1 d . .
C29 C 0.3774(2) 0.7525(3) 0.0837(2) 0.0292(12) Uani 1 1 d . .
H29 H 0.3908 0.7922 0.0986 0.035 Uiso 1 1 calc R U
C30 C 0.3159(2) 0.7436(3) 0.0719(2) 0.0321(13) Uani 1 1 d . .
H30 H 0.2878 0.7780 0.0781 0.038 Uiso 1 1 calc R U
C31 C 0.2954(2) 0.6863(3) 0.0516(2) 0.0280(12) Uani 1 1 d . .
H31 H 0.2535 0.6808 0.0439 0.034 Uiso 1 1 calc R U
C32 C 0.3363(3) 0.6363(3) 0.0425(2) 0.0356(14) Uani 1 1 d . .
H32 H 0.3222 0.5962 0.0290 0.043 Uiso 1 1 calc R U
C33 C 0.3983(2) 0.6444(3) 0.0531(2) 0.0267(12) Uani 1 1 d . .
H33 H 0.4261 0.6101 0.0463 0.032 Uiso 1 1 calc R U
C34 C 0.6601(2) 0.7234(2) 0.13755(18) 0.0168(10) Uani 1 1 d . .
C35 C 0.6728(2) 0.6900(2) 0.09304(19) 0.0217(11) Uani 1 1 d . .
H35 H 0.6589 0.7068 0.0618 0.026 Uiso 1 1 calc R U
C36 C 0.7058(2) 0.6326(2) 0.0945(2) 0.0251(12) Uani 1 1 d . .
H36 H 0.7141 0.6097 0.0642 0.030 Uiso 1 1 calc R U
C37 C 0.7269(2) 0.6083(2) 0.1399(2) 0.0296(13) Uani 1 1 d . .
H37 H 0.7502 0.5693 0.1404 0.036 Uiso 1 1 calc R U
C38 C 0.7142(2) 0.6403(2) 0.1846(2) 0.0277(12) Uani 1 1 d . .
H38 H 0.7286 0.6229 0.2155 0.033 Uiso 1 1 calc R U
C39 C 0.6804(2) 0.6982(2) 0.18426(18) 0.0191(10) Uani 1 1 d . .
C40 C 0.6839(2) 0.8580(2) 0.14117(18) 0.0177(10) Uani 1 1 d . .
C41 C 0.7380(2) 0.8475(2) 0.11470(19) 0.0230(11) Uani 1 1 d . .
H41 H 0.7404 0.8129 0.0910 0.028 Uiso 1 1 calc R U
C42 C 0.7884(2) 0.8872(3) 0.1227(2) 0.0317(13) Uani 1 1 d . .
H42 H 0.8249 0.8799 0.1044 0.038 Uiso 1 1 calc R U
C43 C 0.7855(2) 0.9371(3) 0.1572(2) 0.0321(13) Uani 1 1 d . .
H43 H 0.8202 0.9638 0.1628 0.038 Uiso 1 1 calc R U
C44 C 0.7320(2) 0.9489(2) 0.1841(2) 0.0248(12) Uani 1 1 d . .
H44 H 0.7305 0.9832 0.2080 0.030 Uiso 1 1 calc R U
C45 C 0.6810(2) 0.9102(2) 0.17572(18) 0.0177(10) Uani 1 1 d . .
C46 C 0.6517(2) 0.6771(2) 0.28837(19) 0.0217(11) Uani 1 1 d . .
C47 C 0.5969(3) 0.6427(3) 0.2876(2) 0.0349(14) Uani 1 1 d . .
H47 H 0.5665 0.6536 0.2636 0.042 Uiso 1 1 calc R U
C48 C 0.5863(3) 0.5929(3) 0.3217(3) 0.0457(17) Uani 1 1 d . .
H48 H 0.5489 0.5697 0.3209 0.055 Uiso 1 1 calc R U
C49 C 0.6302(3) 0.5769(3) 0.3569(2) 0.0364(14) Uani 1 1 d . .
H49 H 0.6231 0.5422 0.3799 0.044 Uiso 1 1 calc R U
C50 C 0.6844(3) 0.6111(3) 0.3588(2) 0.0293(12) Uani 1 1 d . .
H50 H 0.7141 0.6006 0.3835 0.035 Uiso 1 1 calc R U
C51 C 0.6954(2) 0.6607(3) 0.32474(19) 0.0248(11) Uani 1 1 d . .
H51 H 0.7329 0.6839 0.3260 0.030 Uiso 1 1 calc R U
C52 C 0.7339(2) 0.7813(2) 0.26168(18) 0.0186(10) Uani 1 1 d . .
C53 C 0.7895(2) 0.7743(3) 0.2374(2) 0.0302(13) Uani 1 1 d . .
H53 H 0.7927 0.7466 0.2089 0.036 Uiso 1 1 calc R U
C54 C 0.8402(3) 0.8074(3) 0.2547(2) 0.0420(15) Uani 1 1 d . .
H54 H 0.8781 0.8022 0.2379 0.050 Uiso 1 1 calc R U
C55 C 0.8365(3) 0.8480(3) 0.2961(2) 0.0442(17) Uani 1 1 d . .
H55 H 0.8717 0.8704 0.3074 0.053 Uiso 1 1 calc R U
C56 C 0.7816(3) 0.8562(3) 0.3211(2) 0.0338(13) Uani 1 1 d . .
H56 H 0.7790 0.8840 0.3496 0.041 Uiso 1 1 calc R U
C57 C 0.7302(2) 0.8229(3) 0.30377(19) 0.0251(12) Uani 1 1 d . .
H57 H 0.6924 0.8284 0.3206 0.030 Uiso 1 1 calc R U
C58 C 0.6192(2) 0.9926(2) 0.24912(18) 0.0205(10) Uani 1 1 d . .
C59 C 0.6539(3) 0.9854(3) 0.2930(2) 0.0379(15) Uani 1 1 d . .
H59 H 0.6708 0.9441 0.3010 0.045 Uiso 1 1 calc R U
C60 C 0.6638(3) 1.0378(3) 0.3248(2) 0.0419(16) Uani 1 1 d . .
H60 H 0.6877 1.0322 0.3542 0.050 Uiso 1 1 calc R U
C61 C 0.6392(3) 1.0983(3) 0.3139(2) 0.0343(14) Uani 1 1 d . .
H61 H 0.6460 1.1342 0.3357 0.041 Uiso 1 1 calc R U
C62 C 0.6048(3) 1.1056(3) 0.2713(2) 0.0379(15) Uani 1 1 d . .
H62 H 0.5877 1.1470 0.2637 0.045 Uiso 1 1 calc R U
C63 C 0.5945(3) 1.0536(3) 0.2390(2) 0.0291(12) Uani 1 1 d . .
H63 H 0.5703 1.0597 0.2098 0.035 Uiso 1 1 calc R U
C64 C 0.5605(2) 0.9505(2) 0.15686(17) 0.0150(10) Uani 1 1 d . .
C65 C 0.5836(2) 0.9910(2) 0.11928(18) 0.0186(10) Uani 1 1 d . .
H65 H 0.6241 1.0067 0.1218 0.022 Uiso 1 1 calc R U
C66 C 0.5483(2) 1.0086(2) 0.07824(18) 0.0228(11) Uani 1 1 d . .
H66 H 0.5641 1.0373 0.0534 0.027 Uiso 1 1 calc R U
C67 C 0.4892(2) 0.9839(2) 0.07350(18) 0.0229(11) Uani 1 1 d . .
H67 H 0.4650 0.9953 0.0452 0.028 Uiso 1 1 calc R U
C68 C 0.4660(2) 0.9430(2) 0.11002(19) 0.0225(11) Uani 1 1 d . .
H68 H 0.4259 0.9262 0.1067 0.027 Uiso 1 1 calc R U
C69 C 0.5010(2) 0.9263(2) 0.15171(18) 0.0210(10) Uani 1 1 d . .
H69 H 0.4846 0.8984 0.1768 0.025 Uiso 1 1 calc R U
F1 F 0.28805(15) 1.05412(15) 0.02011(13) 0.0372(8) Uani 1 1 d . .
F2 F 0.30222(15) 0.97652(16) -0.03940(11) 0.0364(8) Uani 1 1 d . .
F3 F 0.21455(14) 0.97889(16) 0.00535(13) 0.0390(8) Uani 1 1 d . .
F4 F 0.26842(17) 0.97539(18) 0.07774(12) 0.0462(9) Uani 1 1 d . .
F5 F 0.35624(14) 0.97340(17) 0.03277(13) 0.0401(8) Uani 1 1 d . .
F6 F 0.28275(15) 0.89788(14) 0.01795(13) 0.0368(8) Uani 1 1 d . .
P1 P 0.49704(6) 0.71223(6) 0.09620(4) 0.0189(2) Uani 1 1 d . .
P2 P 0.61870(5) 0.80099(6) 0.13824(4) 0.0134(2) Uani 1 1 d . .
P3 P 0.66272(5) 0.74247(6) 0.24266(4) 0.0166(3) Uani 1 1 d . .
P4 P 0.60792(5) 0.92147(6) 0.20871(4) 0.0153(2) Uani 1 1 d . .
P5 P 0.28555(6) 0.97575(7) 0.01903(5) 0.0215(3) Uani 1 1 d . .
Cu1 Cu 0.58684(2) 0.81536(3) 0.22698(2) 0.01362(12) Uani 1 1 d . .
Au1 Au 0.49977(2) 0.74386(2) 0.17772(2) 0.02133(6) Uani 1 1 d . .
O1 O 0.4566(2) 0.88251(18) 0.34114(16) 0.0432(11) Uani 1 1 d . .
H1 H 0.4232 0.8788 0.3260 0.065 Uiso 1 1 calc R U

loop_
_atom_site_aniso_label
_atom_site_aniso_U_11
_atom_site_aniso_U_22
_atom_site_aniso_U_33
_atom_site_aniso_U_23
_atom_site_aniso_U_13
_atom_site_aniso_U_12
C1 0.012(2) 0.039(3) 0.020(2) 0.005(2) 0.002(2) -0.004(2)
C2 0.018(2) 0.022(3) 0.027(3) 0.010(2) -0.005(2) -0.003(2)
C3 0.031(3) 0.023(3) 0.026(3) -0.003(2) -0.009(2) 0.005(2)
C4 0.029(3) 0.035(3) 0.019(3) -0.004(2) -0.002(2) -0.006(2)
C5 0.032(3) 0.033(3) 0.033(3) 0.001(2) -0.013(3) -0.005(2)
C6 0.030(3) 0.059(4) 0.034(3) 0.007(3) -0.011(3) -0.006(3)
C7 0.022(3) 0.079(5) 0.023(3) -0.015(3) -0.005(2) -0.015(3)
C8 0.043(4) 0.049(4) 0.048(4) -0.019(3) 0.000(3) -0.022(3)
C9 0.043(4) 0.035(3) 0.043(4) -0.008(3) -0.005(3) -0.010(3)
C10 0.012(2) 0.031(3) 0.020(3) 0.002(2) -0.0031(19) 0.005(2)
C11 0.024(3) 0.054(4) 0.029(3) -0.010(3) -0.007(2) 0.014(3)
C12 0.019(3) 0.089(5) 0.021(3) 0.001(3) 0.006(2) 0.009(3)
C13 0.027(3) 0.084(5) 0.033(4) 0.022(4) 0.002(3) -0.009(3)
C14 0.043(4) 0.044(4) 0.037(4) 0.006(3) 0.010(3) -0.005(3)
C15 0.036(3) 0.029(3) 0.027(3) 0.001(2) 0.004(2) -0.002(2)
C16 0.015(2) 0.016(2) 0.016(2) 0.0007(18) 0.0025(19) -0.0021(19)
C17 0.015(3) 0.026(3) 0.020(2) 0.0043(19) -0.002(2) -0.005(2)
C18 0.025(3) 0.028(3) 0.018(3) 0.003(2) -0.001(2) -0.001(2)
C19 0.029(3) 0.024(3) 0.014(2) 0.008(2) 0.005(2) -0.003(2)
C20 0.019(2) 0.019(3) 0.017(2) 0.0007(19) -0.001(2) -0.0056(19)
C21 0.013(2) 0.020(2) 0.014(2) 0.0024(18) 0.0056(18) 0.0045(19)
C22 0.016(3) 0.019(3) 0.039(3) 0.007(2) -0.002(2) 0.000(2)
C23 0.030(3) 0.023(3) 0.041(3) 0.007(2) 0.004(3) 0.002(2)
C24 0.037(4) 0.033(4) 0.060(4) -0.003(3) 0.006(3) 0.002(3)
C25 0.047(4) 0.022(3) 0.090(6) 0.005(3) -0.002(4) 0.008(3)
C26 0.041(4) 0.034(4) 0.079(6) 0.023(4) -0.012(4) -0.001(3)
C27 0.028(3) 0.032(3) 0.050(4) 0.017(3) -0.008(3) -0.005(3)
C28 0.022(3) 0.022(3) 0.015(2) 0.0064(19) 0.004(2) -0.004(2)
C29 0.025(3) 0.029(3) 0.033(3) -0.009(2) 0.001(2) -0.001(2)
C30 0.021(3) 0.045(4) 0.031(3) -0.005(3) 0.003(2) 0.004(3)
C31 0.015(3) 0.042(3) 0.027(3) 0.005(2) 0.003(2) -0.006(2)
C32 0.032(3) 0.037(3) 0.038(3) 0.001(3) -0.006(3) -0.015(3)
C33 0.023(3) 0.027(3) 0.031(3) 0.000(2) -0.003(2) 0.000(2)
C34 0.008(2) 0.019(2) 0.023(2) 0.0014(19) 0.0009(19) -0.0026(18)
C35 0.016(2) 0.026(3) 0.023(3) -0.001(2) 0.002(2) 0.000(2)
C36 0.024(3) 0.019(3) 0.032(3) -0.007(2) 0.006(2) 0.000(2)
C37 0.027(3) 0.015(3) 0.047(4) 0.003(2) 0.004(3) 0.008(2)
C38 0.023(3) 0.021(3) 0.039(3) 0.010(2) 0.002(2) 0.007(2)
C39 0.019(2) 0.019(3) 0.020(3) 0.0015(19) 0.003(2) 0.001(2)
C40 0.015(2) 0.019(3) 0.019(2) 0.0087(19) 0.0029(19) 0.0007(19)
C41 0.021(3) 0.022(3) 0.026(3) 0.005(2) 0.003(2) 0.002(2)
C42 0.012(3) 0.030(3) 0.053(4) 0.011(3) 0.012(2) 0.004(2)
C43 0.013(3) 0.023(3) 0.060(4) 0.004(3) 0.003(3) -0.006(2)
C44 0.022(3) 0.014(3) 0.038(3) 0.005(2) 0.001(2) -0.005(2)
C45 0.011(2) 0.019(2) 0.023(3) 0.005(2) -0.001(2) -0.0014(18)
C46 0.020(3) 0.021(3) 0.024(3) 0.006(2) -0.002(2) -0.005(2)
C47 0.024(3) 0.041(4) 0.040(3) 0.020(3) -0.011(3) -0.012(2)
C48 0.035(3) 0.046(4) 0.056(4) 0.029(3) -0.008(3) -0.018(3)
C49 0.044(4) 0.038(3) 0.028(3) 0.018(3) -0.002(3) -0.008(3)
C50 0.029(3) 0.032(3) 0.027(3) 0.012(2) -0.009(2) -0.003(2)
C51 0.020(3) 0.029(3) 0.025(3) 0.011(2) -0.006(2) -0.002(2)
C52 0.011(2) 0.019(3) 0.026(3) 0.008(2) -0.0026(19) -0.0021(18)
C53 0.013(3) 0.041(3) 0.036(3) 0.004(3) 0.003(2) 0.001(2)
C54 0.015(3) 0.065(4) 0.046(4) 0.009(3) 0.001(3) -0.002(3)
C55 0.022(3) 0.064(5) 0.047(4) 0.013(3) -0.016(3) -0.018(3)
C56 0.031(3) 0.037(3) 0.033(3) 0.006(3) -0.010(3) -0.006(3)
C57 0.021(3) 0.030(3) 0.024(3) 0.009(2) -0.003(2) -0.001(2)
C58 0.022(3) 0.022(3) 0.017(2) -0.001(2) 0.001(2) -0.002(2)
C59 0.049(4) 0.029(3) 0.036(3) -0.001(3) -0.021(3) 0.001(3)
C60 0.055(4) 0.038(4) 0.033(3) -0.001(3) -0.022(3) -0.007(3)
C61 0.045(4) 0.031(3) 0.026(3) -0.012(2) 0.004(3) -0.008(3)
C62 0.057(4) 0.027(3) 0.030(3) -0.006(2) -0.003(3) 0.015(3)
C63 0.032(3) 0.032(3) 0.024(3) -0.007(2) -0.007(2) 0.007(2)
C64 0.018(2) 0.012(2) 0.014(2) -0.0026(18) -0.0005(19) 0.0059(19)
C65 0.018(2) 0.018(3) 0.020(2) 0.0023(19) 0.001(2) 0.000(2)
C66 0.027(3) 0.023(3) 0.019(3) 0.003(2) 0.000(2) 0.005(2)
C67 0.020(3) 0.031(3) 0.018(2) -0.001(2) -0.007(2) 0.011(2)
C68 0.015(3) 0.025(3) 0.028(3) 0.001(2) -0.004(2) 0.004(2)
C69 0.018(2) 0.022(2) 0.024(2) 0.0049(19) 0.000(2) -0.001(2)
F1 0.0313(18) 0.0259(17) 0.054(2) -0.0066(15) 0.0038(16) -0.0057(14)
F2 0.0387(19) 0.047(2) 0.0237(17) -0.0028(15) 0.0065(14) -0.0065(16)
F3 0.0191(17) 0.0405(19) 0.057(2) -0.0111(17) 0.0036(15) -0.0068(14)
F4 0.058(2) 0.055(2) 0.0261(18) -0.0095(16) 0.0159(16) -0.0188(19)
F5 0.0215(17) 0.051(2) 0.048(2) 0.0006(17) -0.0091(15) -0.0022(15)
F6 0.041(2) 0.0240(17) 0.046(2) -0.0033(14) 0.0072(16) -0.0036(14)
P1 0.0164(6) 0.0219(6) 0.0185(6) 0.0045(5) -0.0023(6) -0.0046(6)
P2 0.0115(6) 0.0156(6) 0.0132(6) 0.0021(5) 0.0003(5) 0.0008(5)
P3 0.0126(6) 0.0200(6) 0.0171(6) 0.0065(5) -0.0007(5) -0.0007(5)
P4 0.0125(6) 0.0184(6) 0.0151(6) 0.0015(5) -0.0012(5) -0.0010(5)
P5 0.0165(6) 0.0262(7) 0.0218(7) -0.0058(5) 0.0030(5) -0.0052(5)
Cu1 0.0080(2) 0.0160(3) 0.0169(3) 0.0060(2) 0.0000(2) -0.0003(2)
Au1 0.01652(9) 0.03183(11) 0.01563(9) 0.00619(8) -0.00080(8) -0.00535(9)
O1 0.052(3) 0.023(2) 0.053(3) -0.0050(19) -0.024(2) 0.0081(19)

loop_
_atom_type_symbol
_atom_type_description
_atom_type_scat_dispersion_real
_atom_type_scat_dispersion_imag
_atom_type_scat_source
C C 0.0033 0.0016 'International Tables Vol C Tables 4.2.6.8 and 6.1.1.4'
H H 0.0000 0.0000 'International Tables Vol C Tables 4.2.6.8 and 6.1.1.4'
F F 0.0171 0.0103 'International Tables Vol C Tables 4.2.6.8 and 6.1.1.4'
P P 0.1023 0.0942 'International Tables Vol C Tables 4.2.6.8 and 6.1.1.4'
Cu Cu 0.3201 1.2651 'International Tables Vol C Tables 4.2.6.8 and 6.1.1.4'
Au Au -2.0133 8.8022 'International Tables Vol C Tables 4.2.6.8 and 6.1.1.4'
O O 0.0106 0.0060 'International Tables Vol C Tables 4.2.6.8 and 6.1.1.4'

loop_
_geom_angle_atom_site_label_1
_geom_angle_atom_site_label_2
_geom_angle_atom_site_label_3
_geom_angle
C2 C1 Au1 178.6(4)
C2 C1 Cu1 97.4(4)
Au1 C1 Cu1 81.95(18)
C1 C2 C3 169.6(6)
O1 C3 C2 108.5(4)
O1 C3 C10 109.0(4)
C2 C3 C10 109.9(4)
O1 C3 C4 108.6(4)
C2 C3 C4 109.9(4)
C10 C3 C4 111.0(4)
C5 C4 C9 119.3(5)
C5 C4 C3 120.3(5)
C9 C4 C3 120.4(5)
C4 C5 C6 120.9(6)
C4 C5 H5 119.5
C6 C5 H5 119.5
C7 C6 C5 119.5(6)
C7 C6 H6 120.3
C5 C6 H6 120.3
C8 C7 C6 119.6(5)
C8 C7 H7 120.2
C6 C7 H7 120.2
C7 C8 C9 120.8(6)
C7 C8 H8 119.6
C9 C8 H8 119.6
C8 C9 C4 119.8(6)
C8 C9 H9 120.1
C4 C9 H9 120.1
C15 C10 C11 117.7(5)
C15 C10 C3 123.2(5)
C11 C10 C3 119.0(5)
C10 C11 C12 121.2(6)
C10 C11 H11 119.4
C12 C11 H11 119.4
C13 C12 C11 120.2(6)
C13 C12 H12 119.9
C11 C12 H12 119.9
C12 C13 C14 119.6(6)
C12 C13 H13 120.2
C14 C13 H13 120.2
C13 C14 C15 120.5(6)
C13 C14 H14 119.8
C15 C14 H14 119.8
C10 C15 C14 120.8(5)
C10 C15 H15 119.6
C14 C15 H15 119.6
C17 C16 C21 119.4(4)
C17 C16 P1 117.7(4)
C21 C16 P1 122.8(3)
C16 C17 C18 122.1(5)
C16 C17 H17 119.0
C18 C17 H17 119.0
C19 C18 C17 118.3(5)
C19 C18 H18 120.8
C17 C18 H18 120.8
C18 C19 C20 121.0(4)
C18 C19 H19 119.5
C20 C19 H19 119.5
C19 C20 C21 121.1(4)
C19 C20 H20 119.5
C21 C20 H20 119.5
C20 C21 C16 118.1(4)
C20 C21 P2 118.9(4)
C16 C21 P2 122.8(3)
C23 C22 C27 119.7(5)
C23 C22 P1 122.5(4)
C27 C22 P1 117.7(5)
C24 C23 C22 120.1(5)
C24 C23 H23 119.9
C22 C23 H23 119.9
C25 C24 C23 119.7(6)
C25 C24 H24 120.1
C23 C24 H24 120.1
C24 C25 C26 120.9(6)
C24 C25 H25 119.6
C26 C25 H25 119.6
C25 C26 C27 120.0(6)
C25 C26 H26 120.0
C27 C26 H26 120.0
C26 C27 C22 119.5(6)
C26 C27 H27 120.2
C22 C27 H27 120.2
C33 C28 C29 119.2(5)
C33 C28 P1 121.8(4)
C29 C28 P1 118.4(4)
C28 C29 C30 119.6(5)
C28 C29 H29 120.2
C30 C29 H29 120.2
C31 C30 C29 121.2(5)
C31 C30 H30 119.4
C29 C30 H30 119.4
C30 C31 C32 119.4(5)
C30 C31 H31 120.3
C32 C31 H31 120.3
C31 C32 C33 120.6(5)
C31 C32 H32 119.7
C33 C32 H32 119.7
C28 C33 C32 120.0(5)
C28 C33 H33 120.0
C32 C33 H33 120.0
C35 C34 C39 120.1(4)
C35 C34 P2 122.2(4)
C39 C34 P2 117.6(4)
C36 C35 C34 119.9(5)
C36 C35 H35 120.1
C34 C35 H35 120.1
C35 C36 C37 120.4(5)
C35 C36 H36 119.8
C37 C36 H36 119.8
C38 C37 C36 120.7(5)
C38 C37 H37 119.7
C36 C37 H37 119.7
C37 C38 C39 120.2(5)
C37 C38 H38 119.9
C39 C38 H38 119.9
C38 C39 C34 118.8(5)
C38 C39 P3 121.6(4)
C34 C39 P3 119.6(4)
C41 C40 C45 118.9(4)
C41 C40 P2 122.7(4)
C45 C40 P2 118.1(3)
C42 C41 C40 120.6(5)
C42 C41 H41 119.7
C40 C41 H41 119.7
C43 C42 C41 120.0(5)
C43 C42 H42 120.0
C41 C42 H42 120.0
C42 C43 C44 120.7(5)
C42 C43 H43 119.7
C44 C43 H43 119.7
C45 C44 C43 119.9(5)
C45 C44 H44 120.1
C43 C44 H44 120.1
C44 C45 C40 120.0(5)
C44 C45 P4 123.7(4)
C40 C45 P4 116.3(3)
C47 C46 C51 118.7(5)
C47 C46 P3 118.4(4)
C51 C46 P3 122.9(4)
C48 C47 C46 120.4(5)
C48 C47 H47 119.8
C46 C47 H47 119.8
C49 C48 C47 120.1(5)
C49 C48 H48 119.9
C47 C48 H48 119.9
C50 C49 C48 120.3(5)
C50 C49 H49 119.9
C48 C49 H49 119.9
C49 C50 C51 120.0(5)
C49 C50 H50 120.0
C51 C50 H50 120.0
C50 C51 C46 120.5(5)
C50 C51 H51 119.8
C46 C51 H51 119.8
C53 C52 C57 118.8(5)
C53 C52 P3 125.4(4)
C57 C52 P3 115.8(4)
C54 C53 C52 120.3(5)
C54 C53 H53 119.9
C52 C53 H53 119.9
C55 C54 C53 120.8(6)
C55 C54 H54 119.6
C53 C54 H54 119.6
C54 C55 C56 120.4(5)
C54 C55 H55 119.8
C56 C55 H55 119.8
C55 C56 C57 119.0(6)
C55 C56 H56 120.5
C57 C56 H56 120.5
C56 C57 C52 120.8(5)
C56 C57 H57 119.6
C52 C57 H57 119.6
C63 C58 C59 118.0(5)
C63 C58 P4 123.4(4)
C59 C58 P4 118.6(4)
C60 C59 C58 120.9(5)
C60 C59 H59 119.6
C58 C59 H59 119.6
C61 C60 C59 120.3(5)
C61 C60 H60 119.8
C59 C60 H60 119.8
C62 C61 C60 119.2(5)
C62 C61 H61 120.4
C60 C61 H61 120.4
C61 C62 C63 121.1(5)
C61 C62 H62 119.4
C63 C62 H62 119.4
C62 C63 C58 120.5(5)
C62 C63 H63 119.8
C58 C63 H63 119.8
C65 C64 C69 118.6(4)
C65 C64 P4 121.8(4)
C69 C64 P4 119.3(4)
C66 C65 C64 121.0(5)
C66 C65 H65 119.5
C64 C65 H65 119.5
C65 C66 C67 119.8(5)
C65 C66 H66 120.1
C67 C66 H66 120.1
C68 C67 C66 119.9(4)
C68 C67 H67 120.1
C66 C67 H67 120.1
C67 C68 C69 120.4(5)
C67 C68 H68 119.8
C69 C68 H68 119.8
C68 C69 C64 120.3(4)
C68 C69 H69 119.8
C64 C69 H69 119.8
C22 P1 C28 104.4(2)
C22 P1 C16 108.9(2)
C28 P1 C16 108.0(2)
C22 P1 Au1 114.87(18)
C28 P1 Au1 111.70(16)
C16 P1 Au1 108.72(16)
C34 P2 C40 99.5(2)
C34 P2 C21 105.6(2)
C40 P2 C21 105.8(2)
C34 P2 Cu1 104.64(16)
C40 P2 Cu1 95.93(16)
C21 P2 Cu1 138.85(15)
C46 P3 C52 104.4(2)
C46 P3 C39 103.2(2)
C52 P3 C39 105.5(2)
C46 P3 Cu1 120.47(17)
C52 P3 Cu1 113.05(16)
C39 P3 Cu1 108.87(16)
C64 P4 C58 105.2(2)
C64 P4 C45 100.2(2)
C58 P4 C45 105.1(2)
C64 P4 Cu1 110.84(16)
C58 P4 Cu1 131.63(17)
C45 P4 Cu1 99.16(15)
F5 P5 F2 90.00(19)
F5 P5 F6 90.66(19)
F2 P5 F6 90.07(18)
F5 P5 F3 179.4(2)
F2 P5 F3 90.11(19)
F6 P5 F3 89.91(18)
F5 P5 F4 90.3(2)
F2 P5 F4 179.6(2)
F6 P5 F4 90.22(19)
F3 P5 F4 89.6(2)
F5 P5 F1 89.60(18)
F2 P5 F1 89.99(18)
F6 P5 F1 179.7(2)
F3 P5 F1 89.83(18)
F4 P5 F1 89.72(19)
C1 Cu1 P4 126.17(14)
C1 Cu1 P3 111.14(14)
P4 Cu1 P3 121.15(5)
C1 Cu1 P2 117.61(14)
P4 Cu1 P2 81.54(5)
P3 Cu1 P2 83.67(5)
C1 Cu1 Au1 46.45(13)
P4 Cu1 Au1 123.40(4)
P3 Cu1 Au1 104.32(5)
P2 Cu1 Au1 71.26(4)
C1 Au1 P1 176.57(15)
C1 Au1 Cu1 51.60(15)
P1 Au1 Cu1 128.97(4)
C3 O1 H1 109.5

loop_
_geom_bond_atom_site_label_1
_geom_bond_atom_site_label_2
_geom_bond_distance
C1 C2 1.204(7)
C1 Au1 2.008(5)
C1 Cu1 2.172(5)
C2 C3 1.496(7)
C3 O1 1.436(6)
C3 C10 1.536(7)
C3 C4 1.543(7)
C4 C5 1.371(8)
C4 C9 1.396(8)
C5 C6 1.393(8)
C5 H5 0.9500
C6 C7 1.387(9)
C6 H6 0.9500
C7 C8 1.378(10)
C7 H7 0.9500
C8 C9 1.381(9)
C8 H8 0.9500
C9 H9 0.9500
C10 C15 1.387(7)
C10 C11 1.389(7)
C11 C12 1.389(9)
C11 H11 0.9500
C12 C13 1.366(10)
C12 H12 0.9500
C13 C14 1.375(9)
C13 H13 0.9500
C14 C15 1.390(8)
C14 H14 0.9500
C15 H15 0.9500
C16 C17 1.393(6)
C16 C21 1.421(6)
C16 P1 1.833(5)
C17 C18 1.396(7)
C17 H17 0.9500
C18 C19 1.385(7)
C18 H18 0.9500
C19 C20 1.394(7)
C19 H19 0.9500
C20 C21 1.404(6)
C20 H20 0.9500
C21 P2 1.852(5)
C22 C23 1.388(8)
C22 C27 1.403(7)
C22 P1 1.814(5)
C23 C24 1.387(8)
C23 H23 0.9500
C24 C25 1.378(9)
C24 H24 0.9500
C25 C26 1.378(10)
C25 H25 0.9500
C26 C27 1.386(9)
C26 H26 0.9500
C27 H27 0.9500
C28 C33 1.394(7)
C28 C29 1.395(7)
C28 P1 1.825(5)
C29 C30 1.401(7)
C29 H29 0.9500
C30 C31 1.370(8)
C30 H30 0.9500
C31 C32 1.383(8)
C31 H31 0.9500
C32 C33 1.401(8)
C32 H32 0.9500
C33 H33 0.9500
C34 C35 1.396(7)
C34 C39 1.417(7)
C34 P2 1.833(5)
C35 C36 1.383(7)
C35 H35 0.9500
C36 C37 1.387(8)
C36 H36 0.9500
C37 C38 1.385(8)
C37 H37 0.9500
C38 C39 1.402(7)
C38 H38 0.9500
C39 P3 1.840(5)
C40 C41 1.400(7)
C40 C45 1.413(7)
C40 P2 1.850(5)
C41 C42 1.392(7)
C41 H41 0.9500
C42 C43 1.374(8)
C42 H42 0.9500
C43 C44 1.397(7)
C43 H43 0.9500
C44 C45 1.391(7)
C44 H44 0.9500
C45 P4 1.844(5)
C46 C47 1.397(7)
C46 C51 1.404(7)
C46 P3 1.826(5)
C47 C48 1.385(8)
C47 H47 0.9500
C48 C49 1.384(8)
C48 H48 0.9500
C49 C50 1.383(8)
C49 H49 0.9500
C50 C51 1.384(7)
C50 H50 0.9500
C51 H51 0.9500
C52 C53 1.389(7)
C52 C57 1.410(7)
C52 P3 1.826(5)
C53 C54 1.384(8)
C53 H53 0.9500
C54 C55 1.382(9)
C54 H54 0.9500
C55 C56 1.388(9)
C55 H55 0.9500
C56 C57 1.397(7)
C56 H56 0.9500
C57 H57 0.9500
C58 C63 1.389(7)
C58 C59 1.400(7)
C58 P4 1.829(5)
C59 C60 1.385(8)
C59 H59 0.9500
C60 C61 1.383(8)
C60 H60 0.9500
C61 C62 1.371(8)
C61 H61 0.9500
C62 C63 1.388(7)
C62 H62 0.9500
C63 H63 0.9500
C64 C65 1.395(6)
C64 C69 1.404(7)
C64 P4 1.828(5)
C65 C66 1.387(7)
C65 H65 0.9500
C66 C67 1.399(7)
C66 H66 0.9500
C67 C68 1.381(7)
C67 H67 0.9500
C68 C69 1.392(7)
C68 H68 0.9500
C69 H69 0.9500
F1 P5 1.608(3)
F2 P5 1.597(3)
F3 P5 1.603(3)
F4 P5 1.607(3)
F5 P5 1.596(3)
F6 P5 1.598(3)
P1 Au1 2.2640(15)
P2 Cu1 2.4796(16)
P3 Cu1 2.2775(15)
P4 Cu1 2.2768(17)
Cu1 Au1 2.7437(9)
O1 H1 0.8400

loop_
_geom_torsion_atom_site_label_1
_geom_torsion_atom_site_label_2
_geom_torsion_atom_site_label_3
_geom_torsion_atom_site_label_4
_geom_torsion
Cu1 C1 C2 C3 166(3)
C1 C2 C3 O1 -78(3)
C1 C2 C3 C10 41(3)
C1 C2 C3 C4 163(3)
O1 C3 C4 C5 165.9(5)
C2 C3 C4 C5 -75.6(6)
C10 C3 C4 C5 46.2(7)
O1 C3 C4 C9 -14.3(7)
C2 C3 C4 C9 104.2(6)
C10 C3 C4 C9 -134.0(5)
C9 C4 C5 C6 1.5(9)
C3 C4 C5 C6 -178.7(5)
C4 C5 C6 C7 -0.5(9)
C5 C6 C7 C8 -1.8(9)
C6 C7 C8 C9 2.9(10)
C7 C8 C9 C4 -1.8(10)
C5 C4 C9 C8 -0.4(9)
C3 C4 C9 C8 179.8(6)
O1 C3 C10 C15 128.7(5)
C2 C3 C10 C15 9.9(7)
C4 C3 C10 C15 -111.8(5)
O1 C3 C10 C11 -49.5(6)
C2 C3 C10 C11 -168.2(4)
C4 C3 C10 C11 70.0(6)
C15 C10 C11 C12 -0.3(8)
C3 C10 C11 C12 178.0(5)
C10 C11 C12 C13 -0.2(9)
C11 C12 C13 C14 0.4(9)
C12 C13 C14 C15 -0.2(10)
C11 C10 C15 C14 0.6(8)
C3 C10 C15 C14 -177.6(5)
C13 C14 C15 C10 -0.3(9)
C21 C16 C17 C18 0.2(7)
P1 C16 C17 C18 178.1(4)
C16 C17 C18 C19 1.2(8)
C17 C18 C19 C20 -1.5(8)
C18 C19 C20 C21 0.2(8)
C19 C20 C21 C16 1.2(7)
C19 C20 C21 P2 -173.5(4)
C17 C16 C21 C20 -1.5(7)
P1 C16 C21 C20 -179.2(4)
C17 C16 C21 P2 173.0(4)
P1 C16 C21 P2 -4.7(6)
C27 C22 C23 C24 1.1(8)
P1 C22 C23 C24 -175.2(4)
C22 C23 C24 C25 -0.2(9)
C23 C24 C25 C26 -0.3(10)
C24 C25 C26 C27 0.0(11)
C25 C26 C27 C22 0.9(9)
C23 C22 C27 C26 -1.5(8)
P1 C22 C27 C26 175.1(5)
C33 C28 C29 C30 -1.7(8)
P1 C28 C29 C30 -172.9(4)
C28 C29 C30 C31 1.6(9)
C29 C30 C31 C32 -0.2(8)
C30 C31 C32 C33 -1.0(9)
C29 C28 C33 C32 0.5(8)
P1 C28 C33 C32 171.4(4)
C31 C32 C33 C28 0.9(9)
C39 C34 C35 C36 -0.4(7)
P2 C34 C35 C36 178.1(4)
C34 C35 C36 C37 -0.7(7)
C35 C36 C37 C38 1.3(8)
C36 C37 C38 C39 -0.6(8)
C37 C38 C39 C34 -0.5(8)
C37 C38 C39 P3 -179.9(4)
C35 C34 C39 C38 1.0(7)
P2 C34 C39 C38 -177.5(4)
C35 C34 C39 P3 -179.6(4)
P2 C34 C39 P3 1.9(5)
C45 C40 C41 C42 0.9(7)
P2 C40 C41 C42 -172.1(4)
C40 C41 C42 C43 0.5(8)
C41 C42 C43 C44 -0.6(9)
C42 C43 C44 C45 -0.5(8)
C43 C44 C45 C40 1.9(7)
C43 C44 C45 P4 -179.7(4)
C41 C40 C45 C44 -2.0(7)
P2 C40 C45 C44 171.2(4)
C41 C40 C45 P4 179.5(4)
P2 C40 C45 P4 -7.3(5)
C51 C46 C47 C48 -0.9(9)
P3 C46 C47 C48 -179.7(5)
C46 C47 C48 C49 0.1(10)
C47 C48 C49 C50 1.0(11)
C48 C49 C50 C51 -1.3(10)
C49 C50 C51 C46 0.5(9)
C47 C46 C51 C50 0.6(8)
P3 C46 C51 C50 179.3(4)
C57 C52 C53 C54 0.4(8)
P3 C52 C53 C54 178.5(4)
C52 C53 C54 C55 -0.1(9)
C53 C54 C55 C56 0.0(10)
C54 C55 C56 C57 -0.1(9)
C55 C56 C57 C52 0.3(8)
C53 C52 C57 C56 -0.4(7)
P3 C52 C57 C56 -178.8(4)
C63 C58 C59 C60 -0.9(9)
P4 C58 C59 C60 179.9(5)
C58 C59 C60 C61 0.5(10)
C59 C60 C61 C62 0.1(10)
C60 C61 C62 C63 -0.2(10)
C61 C62 C63 C58 -0.3(9)
C59 C58 C63 C62 0.9(8)
P4 C58 C63 C62 180.0(5)
C69 C64 C65 C66 1.6(7)
P4 C64 C65 C66 175.2(4)
C64 C65 C66 C67 -1.9(7)
C65 C66 C67 C68 1.0(7)
C66 C67 C68 C69 0.3(8)
C67 C68 C69 C64 -0.5(7)
C65 C64 C69 C68 -0.4(7)
P4 C64 C69 C68 -174.1(4)
C23 C22 P1 C28 77.1(5)
C27 C22 P1 C28 -99.4(4)
C23 C22 P1 C16 -38.1(5)
C27 C22 P1 C16 145.4(4)
C23 C22 P1 Au1 -160.3(4)
C27 C22 P1 Au1 23.3(5)
C33 C28 P1 C22 1.2(5)
C29 C28 P1 C22 172.2(4)
C33 C28 P1 C16 117.0(4)
C29 C28 P1 C16 -72.0(4)
C33 C28 P1 Au1 -123.5(4)
C29 C28 P1 Au1 47.5(4)
C17 C16 P1 C22 93.2(4)
C21 C16 P1 C22 -89.0(4)
C17 C16 P1 C28 -19.6(4)
C21 C16 P1 C28 158.2(4)
C17 C16 P1 Au1 -141.0(3)
C21 C16 P1 Au1 36.8(4)
C35 C34 P2 C40 -97.0(4)
C39 C34 P2 C40 81.6(4)
C35 C34 P2 C21 12.6(4)
C39 C34 P2 C21 -168.9(4)
C35 C34 P2 Cu1 164.3(4)
C39 C34 P2 Cu1 -17.2(4)
C41 C40 P2 C34 38.5(4)
C45 C40 P2 C34 -134.5(4)
C41 C40 P2 C21 -70.8(4)
C45 C40 P2 C21 116.2(4)
C41 C40 P2 Cu1 144.5(4)
C45 C40 P2 Cu1 -28.5(4)
C20 C21 P2 C34 -109.2(4)
C16 C21 P2 C34 76.3(4)
C20 C21 P2 C40 -4.3(4)
C16 C21 P2 C40 -178.7(4)
C20 C21 P2 Cu1 114.9(4)
C16 C21 P2 Cu1 -59.5(5)
C47 C46 P3 C52 172.4(5)
C51 C46 P3 C52 -6.3(5)
C47 C46 P3 C39 -77.4(5)
C51 C46 P3 C39 103.9(5)
C47 C46 P3 Cu1 44.1(5)
C51 C46 P3 Cu1 -134.6(4)
C53 C52 P3 C46 105.1(5)
C57 C52 P3 C46 -76.7(4)
C53 C52 P3 C39 -3.3(5)
C57 C52 P3 C39 174.9(4)
C53 C52 P3 Cu1 -122.2(4)
C57 C52 P3 Cu1 56.0(4)
C38 C39 P3 C46 -35.3(5)
C34 C39 P3 C46 145.3(4)
C38 C39 P3 C52 74.0(5)
C34 C39 P3 C52 -105.4(4)
C38 C39 P3 Cu1 -164.4(4)
C34 C39 P3 Cu1 16.2(4)
C65 C64 P4 C58 72.9(4)
C69 C64 P4 C58 -113.6(4)
C65 C64 P4 C45 -36.0(4)
C69 C64 P4 C45 137.5(4)
C65 C64 P4 Cu1 -140.0(3)
C69 C64 P4 Cu1 33.5(4)
C63 C58 P4 C64 0.3(5)
C59 C58 P4 C64 179.4(4)
C63 C58 P4 C45 105.7(5)
C59 C58 P4 C45 -75.3(5)
C63 C58 P4 Cu1 -136.9(4)
C59 C58 P4 Cu1 42.2(5)
C44 C45 P4 C64 111.2(4)
C40 C45 P4 C64 -70.3(4)
C44 C45 P4 C58 2.3(5)
C40 C45 P4 C58 -179.2(4)
C44 C45 P4 Cu1 -135.5(4)
C40 C45 P4 Cu1 43.0(4)
